data_7217266
loop_
_publ_author_name
'Galkina, Irina'
'Tufatullin, Artem'
'Krivolapov, Dmitry'
'Bakhtiyarova, Yuliya'
'Chubukaeva, Dinara'
'Stakheev, Vitaly'
'Galkin, Vladimir'
'Cherkasov, Rafael'
'B\"uchner, Bernd'
'Kataeva, Olga'

_publ_section_title
;
 Crystal structure of phosphonium carboxylate complexes. The role of the
 metal coordination geometry, ligand conformation and hydrogen bonding
;
_journal_issue 38
_journal_name_full CrystEngComm
_journal_page_first 9010
_journal_paper_doi 10.1039/C4CE01361A
_journal_volume 16
_journal_year 2014
_chemical_formula_moiety '2(C32 H33 O4 P2), Cd Cl4'
_chemical_formula_sum 'C64 H66 Cd Cl4 O8 P4'
_chemical_formula_weight 1341.25
_chemical_name_systematic
; 
 ? 
;
_space_group_IT_number 122
_symmetry_cell_setting tetragonal
_symmetry_space_group_name_Hall 'I -4 2bw'
_symmetry_space_group_name_H-M 'I -4 2 d'
_atom_sites_solution_hydrogens geom
_atom_sites_solution_primary direct
_atom_sites_solution_secondary difmap
_audit_creation_method SHELXL-97
_cell_angle_alpha 90.00
_cell_angle_beta 90.00
_cell_angle_gamma 90.00
_cell_formula_units_Z 4
_cell_length_a 19.110(2)
_cell_length_b 19.110(2)
_cell_length_c 17.309(2)
_cell_measurement_reflns_used 3805
_cell_measurement_temperature 150(2)
_cell_measurement_theta_max 30.48
_cell_measurement_theta_min 3.37
_cell_volume 6321.1(12)
_computing_cell_refinement 'APEX2  v2, 1-4  (Bruker AXS, 2005-2007)'
_computing_data_collection 'APEX2  v2, 1-4  (Bruker AXS, 2005-2007)'
_computing_data_reduction 'SAINT NT v6.0 (Bruker AXS, 2003)'
_computing_molecular_graphics 'ORTEP-3 for Windows (Farrugia, 1997), SCHAKAL (Keller, 1997)'
_computing_publication_material 'SHELXL97 (Sheldrick, 1997), WinGX (Farrugia 1999), enCIFer (Allen et al. 2004)'
_computing_structure_refinement 'SHELXL-97 (Sheldrick, 1997), WinGX (Farrugia 1999), PLATON (Spek 2005)'
_computing_structure_solution 'SHELXS-97 (Sheldrick, 2008), SIR2004 (Burla et al., 2005)'
_diffrn_ambient_temperature 150(2)
_diffrn_measured_fraction_theta_full 1.000
_diffrn_measured_fraction_theta_max 1.000
_diffrn_measurement_device 'Bruker Kappa Apex II CCD'
_diffrn_measurement_device_type 'CCD area detector'
_diffrn_measurement_method 'phi and omega scans'
_diffrn_radiation_monochromator graphite
_diffrn_radiation_source 'fine-focus sealed tube'
_diffrn_radiation_type MoK\a
_diffrn_radiation_wavelength 0.71073
_diffrn_reflns_av_R_equivalents 0.0814
_diffrn_reflns_av_sigmaI/netI 0.0692
_diffrn_reflns_limit_h_max 27
_diffrn_reflns_limit_h_min -24
_diffrn_reflns_limit_k_max 27
_diffrn_reflns_limit_k_min -15
_diffrn_reflns_limit_l_max 24
_diffrn_reflns_limit_l_min -13
_diffrn_reflns_number 17149
_diffrn_reflns_theta_full 30.52
_diffrn_reflns_theta_max 30.52
_diffrn_reflns_theta_min 1.59
_exptl_absorpt_coefficient_mu 0.669
_exptl_absorpt_correction_T_max 0.8506
_exptl_absorpt_correction_T_min 0.7852
_exptl_absorpt_correction_type multi-scan
_exptl_absorpt_process_details 'SADABS version 2.10 (Sheldrick,Bruker AXS Inc.'
_exptl_crystal_colour colorless
_exptl_crystal_density_diffrn 1.409
_exptl_crystal_density_method 'not measured'
_exptl_crystal_description block
_exptl_crystal_F_000 2760
_exptl_crystal_size_max 0.38
_exptl_crystal_size_mid 0.30
_exptl_crystal_size_min 0.25
_refine_diff_density_max 0.340
_refine_diff_density_min -0.549
_refine_diff_density_rms 0.078
_refine_ls_abs_structure_details 'Flack H D (1983), Acta Cryst. A39, 876-881'
_refine_ls_abs_structure_Flack -0.073(19)
_refine_ls_extinction_method none
_refine_ls_goodness_of_fit_ref 0.931
_refine_ls_hydrogen_treatment mixed
_refine_ls_matrix_type full
_refine_ls_number_parameters 185
_refine_ls_number_reflns 4754
_refine_ls_number_restraints 0
_refine_ls_restrained_S_all 0.931
_refine_ls_R_factor_all 0.0463
_refine_ls_R_factor_gt 0.0332
_refine_ls_shift/su_max 0.000
_refine_ls_shift/su_mean 0.000
_refine_ls_structure_factor_coef Fsqd
_refine_ls_weighting_details 'calc w=1/[\s^2^(Fo^2^)+(0.0187P)^2^+0.0000P] where P=(Fo^2^+2Fc^2^)/3'
_refine_ls_weighting_scheme calc
_refine_ls_wR_factor_gt 0.0616
_refine_ls_wR_factor_ref 0.0648
_reflns_number_gt 3880
_reflns_number_total 4754
_reflns_threshold_expression >2sigma(I)
_cod_data_source_file c4ce01361a2.cif
_cod_data_source_block shelxl
_cod_depositor_comments 'Adding full bibliography for 7217262--7217274.cif.'
_cod_original_sg_symbol_H-M I-42d
_cod_database_code 7217266

loop_
_symmetry_equiv_pos_as_xyz
'x, y, z'
'-x, -y, z'
'y, -x, -z'
'-y, x, -z'
'-x+1/2, y, -z+3/4'
'x+1/2, -y, -z+3/4'
'-y+1/2, -x, z+3/4'
'y+1/2, x, z+3/4'
'x+1/2, y+1/2, z+1/2'
'-x+1/2, -y+1/2, z+1/2'
'y+1/2, -x+1/2, -z+1/2'
'-y+1/2, x+1/2, -z+1/2'
'-x+1, y+1/2, -z+5/4'
'x+1, -y+1/2, -z+5/4'
'-y+1, -x+1/2, z+5/4'
'y+1, x+1/2, z+5/4'

loop_
_atom_site_label
_atom_site_type_symbol
_atom_site_fract_x
_atom_site_fract_y
_atom_site_fract_z
_atom_site_U_iso_or_equiv
_atom_site_adp_type
_atom_site_occupancy
_atom_site_symmetry_multiplicity
_atom_site_calc_flag
_atom_site_refinement_flags
Cd1 Cd 0.0000 0.0000 0.0000 0.02482(8) Uani 1 4 d S
Cl1 Cl 0.10148(3) 0.03051(3) 0.08203(3) 0.03051(13) Uani 1 1 d .
P1 P 0.00597(3) 0.11269(2) 0.30157(2) 0.01752(10) Uani 1 1 d .
C1 C -0.01682(11) 0.18781(11) 0.52585(11) 0.0220(5) Uani 1 1 d .
O1 O -0.03538(11) 0.24634(9) 0.55514(8) 0.0408(5) Uani 1 1 d .
H1 H -0.046(3) 0.2500 0.6250 0.104(18) Uiso 1 2 d S
O2 O 0.00145(14) 0.13677(8) 0.56215(8) 0.0407(4) Uani 1 1 d .
C2 C -0.01989(12) 0.18758(11) 0.43798(10) 0.0237(5) Uani 1 1 d .
H2A H 0.0139 0.2222 0.4175 0.028 Uiso 1 1 calc R
H2B H -0.0673 0.2018 0.4210 0.028 Uiso 1 1 calc R
C3 C -0.00288(14) 0.11539(9) 0.40482(9) 0.0204(4) Uani 1 1 d .
H3A H -0.0404 0.0825 0.4203 0.024 Uiso 1 1 calc R
H3B H 0.0413 0.0987 0.4283 0.024 Uiso 1 1 calc R
C4 C 0.03206(11) 0.02485(10) 0.27781(11) 0.0196(4) Uani 1 1 d .
H4A H 0.0543 0.0244 0.2262 0.024 Uiso 1 1 calc R
H4B H 0.0669 0.0082 0.3160 0.024 Uiso 1 1 calc R
C5 C 0.07158(11) 0.17262(11) 0.26935(11) 0.0207(4) Uani 1 1 d .
C6 C 0.14070(13) 0.14979(12) 0.26233(14) 0.0293(5) Uani 1 1 d .
H6A H 0.1527 0.1028 0.2744 0.035 Uiso 1 1 calc R
C7 C 0.19191(13) 0.19640(13) 0.23747(15) 0.0373(6) Uani 1 1 d .
H7A H 0.2393 0.1819 0.2337 0.045 Uiso 1 1 calc R
C8 C 0.17291(14) 0.26445(13) 0.21815(13) 0.0340(6) Uani 1 1 d .
H8A H 0.2077 0.2959 0.2000 0.041 Uiso 1 1 calc R
C9 C 0.10540(14) 0.28697(12) 0.22472(12) 0.0330(6) Uani 1 1 d .
H9A H 0.0937 0.3337 0.2112 0.040 Uiso 1 1 calc R
C10 C 0.05392(12) 0.24188(11) 0.25109(13) 0.0265(5) Uani 1 1 d .
H10A H 0.0071 0.2577 0.2568 0.032 Uiso 1 1 calc R
C11 C -0.07486(11) 0.13228(10) 0.25442(13) 0.0227(4) Uani 1 1 d .
C12 C -0.07287(14) 0.14943(12) 0.17598(13) 0.0308(5) Uani 1 1 d .
H12A H -0.0293 0.1528 0.1498 0.037 Uiso 1 1 calc R
C13 C -0.13434(15) 0.16142(14) 0.13696(16) 0.0432(7) Uani 1 1 d .
H13A H -0.1333 0.1740 0.0839 0.052 Uiso 1 1 calc R
C14 C -0.19758(16) 0.15519(13) 0.17496(18) 0.0456(7) Uani 1 1 d .
H14A H -0.2398 0.1638 0.1477 0.055 Uiso 1 1 calc R
C15 C -0.20039(14) 0.13669(13) 0.25184(18) 0.0400(6) Uani 1 1 d .
H15A H -0.2443 0.1322 0.2770 0.048 Uiso 1 1 calc R
C16 C -0.13888(12) 0.12462(13) 0.29241(15) 0.0298(5) Uani 1 1 d .
H16A H -0.1403 0.1113 0.3453 0.036 Uiso 1 1 calc R

loop_
_atom_site_aniso_label
_atom_site_aniso_U_11
_atom_site_aniso_U_22
_atom_site_aniso_U_33
_atom_site_aniso_U_23
_atom_site_aniso_U_13
_atom_site_aniso_U_12
Cd1 0.02873(10) 0.02873(10) 0.01700(12) 0.000 0.000 0.000
Cl1 0.0384(3) 0.0292(3) 0.0239(2) -0.0010(2) -0.0085(2) 0.0007(2)
P1 0.0256(3) 0.0152(2) 0.01185(19) -0.00109(17) -0.0015(2) 0.0023(2)
C1 0.0270(13) 0.0243(10) 0.0146(8) -0.0029(8) -0.0010(8) 0.0009(8)
O1 0.0765(13) 0.0296(9) 0.0162(7) -0.0073(7) -0.0038(8) 0.0174(9)
O2 0.0743(12) 0.0309(8) 0.0170(6) -0.0019(6) -0.0049(11) 0.0141(11)
C2 0.0355(13) 0.0230(10) 0.0125(8) -0.0030(8) -0.0013(8) 0.0012(8)
C3 0.0275(9) 0.0212(8) 0.0125(7) -0.0005(7) 0.0000(10) 0.0043(11)
C4 0.0278(10) 0.0167(9) 0.0143(8) -0.0010(8) 0.0017(8) 0.0042(8)
C5 0.0292(11) 0.0179(10) 0.0150(9) -0.0015(8) -0.0010(8) -0.0016(8)
C6 0.0362(13) 0.0237(11) 0.0282(12) -0.0047(10) 0.0031(10) 0.0005(9)
C7 0.0343(13) 0.0377(13) 0.0398(14) -0.0112(12) 0.0116(12) -0.0073(11)
C8 0.0466(15) 0.0337(13) 0.0216(11) -0.0052(10) 0.0072(11) -0.0174(12)
C9 0.0554(16) 0.0235(11) 0.0201(10) 0.0036(9) -0.0064(11) -0.0118(11)
C10 0.0354(12) 0.0210(10) 0.0231(10) -0.0018(10) -0.0047(10) -0.0011(9)
C11 0.0323(11) 0.0162(10) 0.0194(10) -0.0015(9) -0.0100(10) 0.0015(8)
C12 0.0429(14) 0.0275(12) 0.0219(11) 0.0001(10) -0.0096(11) -0.0060(10)
C13 0.0613(19) 0.0358(14) 0.0326(13) 0.0056(12) -0.0271(14) -0.0069(13)
C14 0.0500(17) 0.0302(13) 0.0566(17) 0.0000(13) -0.0341(15) 0.0028(12)
C15 0.0316(13) 0.0352(13) 0.0531(16) -0.0062(14) -0.0116(14) 0.0028(10)
C16 0.0306(12) 0.0297(13) 0.0290(12) -0.0029(10) -0.0058(10) 0.0031(10)

loop_
_atom_type_symbol
_atom_type_description
_atom_type_scat_dispersion_real
_atom_type_scat_dispersion_imag
_atom_type_scat_source
C C 0.0033 0.0016 'International Tables Vol C Tables 4.2.6.8 and 6.1.1.4'
H H 0.0000 0.0000 'International Tables Vol C Tables 4.2.6.8 and 6.1.1.4'
O O 0.0106 0.0060 'International Tables Vol C Tables 4.2.6.8 and 6.1.1.4'
P P 0.1023 0.0942 'International Tables Vol C Tables 4.2.6.8 and 6.1.1.4'
Cl Cl 0.1484 0.1585 'International Tables Vol C Tables 4.2.6.8 and 6.1.1.4'
Cd Cd -0.8075 1.2024 'International Tables Vol C Tables 4.2.6.8 and 6.1.1.4'

loop_
_geom_angle_atom_site_label_1
_geom_angle_atom_site_label_2
_geom_angle_atom_site_label_3
_geom_angle
_geom_angle_site_symmetry_1
_geom_angle_site_symmetry_3
Cl1 Cd1 Cl1 109.93(3) 2 .
Cl1 Cd1 Cl1 109.245(14) 2 3
Cl1 Cd1 Cl1 109.241(14) . 3
Cl1 Cd1 Cl1 109.239(14) 2 4
Cl1 Cd1 Cl1 109.244(14) . 4
Cl1 Cd1 Cl1 109.93(3) 3 4
C11 P1 C5 109.25(10) . .
C11 P1 C3 111.54(12) . .
C5 P1 C3 110.99(10) . .
C11 P1 C4 109.31(10) . .
C5 P1 C4 109.40(10) . .
C3 P1 C4 106.29(9) . .
O2 C1 O1 125.36(18) . .
O2 C1 C2 121.79(18) . .
O1 C1 C2 112.84(18) . .
C1 O1 H1 119.0(6) . .
C1 C2 C3 111.69(16) . .
C1 C2 H2A 109.3 . .
C3 C2 H2A 109.3 . .
C1 C2 H2B 109.3 . .
C3 C2 H2B 109.3 . .
H2A C2 H2B 107.9 . .
C2 C3 P1 114.80(13) . .
C2 C3 H3A 108.6 . .
P1 C3 H3A 108.6 . .
C2 C3 H3B 108.6 . .
P1 C3 H3B 108.6 . .
H3A C3 H3B 107.5 . .
C4 C4 P1 110.65(18) 2 .
C4 C4 H4A 109.5 2 .
P1 C4 H4A 109.5 . .
C4 C4 H4B 109.5 2 .
P1 C4 H4B 109.5 . .
H4A C4 H4B 108.1 . .
C6 C5 C10 120.2(2) . .
C6 C5 P1 119.38(17) . .
C10 C5 P1 120.42(17) . .
C7 C6 C5 119.5(2) . .
C7 C6 H6A 120.3 . .
C5 C6 H6A 120.3 . .
C8 C7 C6 119.3(2) . .
C8 C7 H7A 120.4 . .
C6 C7 H7A 120.4 . .
C9 C8 C7 121.4(2) . .
C9 C8 H8A 119.3 . .
C7 C8 H8A 119.3 . .
C8 C9 C10 120.2(2) . .
C8 C9 H9A 119.9 . .
C10 C9 H9A 119.9 . .
C9 C10 C5 119.4(2) . .
C9 C10 H10A 120.3 . .
C5 C10 H10A 120.3 . .
C16 C11 C12 120.4(2) . .
C16 C11 P1 121.35(17) . .
C12 C11 P1 118.00(18) . .
C13 C12 C11 119.6(2) . .
C13 C12 H12A 120.2 . .
C11 C12 H12A 120.2 . .
C12 C13 C14 120.0(3) . .
C12 C13 H13A 120.0 . .
C14 C13 H13A 120.0 . .
C15 C14 C13 121.1(3) . .
C15 C14 H14A 119.5 . .
C13 C14 H14A 119.5 . .
C14 C15 C16 119.9(3) . .
C14 C15 H15A 120.1 . .
C16 C15 H15A 120.1 . .
C15 C16 C11 119.1(2) . .
C15 C16 H16A 120.5 . .
C11 C16 H16A 120.5 . .

loop_
_geom_bond_atom_site_label_1
_geom_bond_atom_site_label_2
_geom_bond_distance
_geom_bond_site_symmetry_2
Cd1 Cl1 2.4731(6) 2
Cd1 Cl1 2.4731(6) .
Cd1 Cl1 2.4731(6) 3
Cd1 Cl1 2.4731(6) 4
P1 C11 1.787(2) .
P1 C5 1.787(2) .
P1 C3 1.7959(16) .
P1 C4 1.799(2) .
C1 O2 1.212(2) .
C1 O1 1.278(2) .
C1 C2 1.522(3) .
O1 H1 1.227(9) .
C2 C3 1.529(3) .
C2 H2A 0.9900 .
C2 H2B 0.9900 .
C3 H3A 0.9900 .
C3 H3B 0.9900 .
C4 C4 1.550(4) 2
C4 H4A 0.9900 .
C4 H4B 0.9900 .
C5 C6 1.396(3) .
C5 C10 1.402(3) .
C6 C7 1.392(3) .
C6 H6A 0.9500 .
C7 C8 1.391(4) .
C7 H7A 0.9500 .
C8 C9 1.365(4) .
C8 H8A 0.9500 .
C9 C10 1.385(3) .
C9 H9A 0.9500 .
C10 H10A 0.9500 .
C11 C16 1.397(3) .
C11 C12 1.397(3) .
C12 C13 1.374(3) .
C12 H12A 0.9500 .
C13 C14 1.381(4) .
C13 H13A 0.9500 .
C14 C15 1.378(4) .
C14 H14A 0.9500 .
C15 C16 1.388(3) .
C15 H15A 0.9500 .
C16 H16A 0.9500 .

loop_
_geom_torsion_atom_site_label_1
_geom_torsion_atom_site_label_2
_geom_torsion_atom_site_label_3
_geom_torsion_atom_site_label_4
_geom_torsion
_geom_torsion_site_symmetry_4
O2 C1 C2 C3 4.2(3) .
O1 C1 C2 C3 -175.6(2) .
C1 C2 C3 P1 -172.27(16) .
C11 P1 C3 C2 -65.1(2) .
C5 P1 C3 C2 57.0(2) .
C4 P1 C3 C2 175.82(17) .
C11 P1 C4 C4 -40.49(10) 2
C5 P1 C4 C4 -160.08(8) 2
C3 P1 C4 C4 80.02(12) 2
C11 P1 C5 C6 -145.98(18) .
C3 P1 C5 C6 90.62(19) .
C4 P1 C5 C6 -26.3(2) .
C11 P1 C5 C10 33.9(2) .
C3 P1 C5 C10 -89.51(19) .
C4 P1 C5 C10 153.52(17) .
C10 C5 C6 C7 0.3(3) .
P1 C5 C6 C7 -179.82(18) .
C5 C6 C7 C8 -1.6(4) .
C6 C7 C8 C9 1.5(4) .
C7 C8 C9 C10 0.0(4) .
C8 C9 C10 C5 -1.4(3) .
C6 C5 C10 C9 1.2(3) .
P1 C5 C10 C9 -178.68(16) .
C5 P1 C11 C16 -144.58(18) .
C3 P1 C11 C16 -21.5(2) .
C4 P1 C11 C16 95.7(2) .
C5 P1 C11 C12 41.2(2) .
C3 P1 C11 C12 164.25(16) .
C4 P1 C11 C12 -78.50(18) .
C16 C11 C12 C13 2.5(3) .
P1 C11 C12 C13 176.81(19) .
C11 C12 C13 C14 -1.2(4) .
C12 C13 C14 C15 -0.3(4) .
C13 C14 C15 C16 0.6(4) .
C14 C15 C16 C11 0.7(4) .
C12 C11 C16 C15 -2.2(3) .
P1 C11 C16 C15 -176.35(18) .
